data_2230882
loop_
_publ_author_name
'Chi, Chun-Jing'
'Peng, Yan-Qiang'
'Zeng, Su-Yuan'
'Sun, De-Zhi'

_publ_section_title
;
 Poly[[(1,10-phenanthroline){\m~3~-2,2',2''-[1,3,5-triazine-2,4,6-triyltris(sulfanediyl)]triacetato}cadmium]
 0.42-hydrate]
;
_journal_coeditor_code TK2743
_journal_issue 7
_journal_name_full 'Acta Crystallographica Section E'
_journal_page_first m826
_journal_page_last m827
_journal_paper_doi 10.1107/S1600536811019210
_journal_volume 67
_journal_year 2011
_chemical_formula_iupac '[Cd (C9 H7 N3 O6 S3) (C12 H8 N2)], 0.42H2 O'
_chemical_formula_moiety 'C21 H15 Cd N5 O6 S3, 0.42(H2 O)'
_chemical_formula_sum 'C21 H15.84 Cd N5 O6.42 S3'
_chemical_formula_weight 649.53
_chemical_name_systematic
;
Poly[[(1,10-phenanthroline){\m~3~-2,2',2''-[1,3,5-triazine-2,4,6-
triyltris(sulfanediyl)]triacetato}cadmium] 0.42-hydrate]
;
_space_group_IT_number 2
_symmetry_cell_setting triclinic
_symmetry_space_group_name_Hall '-P 1'
_symmetry_space_group_name_H-M 'P -1'
_atom_sites_solution_hydrogens geom
_atom_sites_solution_primary direct
_atom_sites_solution_secondary difmap
_audit_creation_method SHELXL-97
_cell_angle_alpha 95.815(3)
_cell_angle_beta 114.197(2)
_cell_angle_gamma 113.909(2)
_cell_formula_units_Z 2
_cell_length_a 10.618(2)
_cell_length_b 10.987(2)
_cell_length_c 12.601(2)
_cell_measurement_reflns_used 3004
_cell_measurement_temperature 298(2)
_cell_measurement_theta_max 27.8
_cell_measurement_theta_min 2.3
_cell_volume 1161.1(4)
_computing_cell_refinement 'SAINT-Plus (Bruker, 2000)'
_computing_data_collection 'SMART (Bruker, 2000)'
_computing_data_reduction 'SAINT-Plus (Bruker, 2000)'
_computing_molecular_graphics 'SHELXTL (Sheldrick, 2008)'
_computing_publication_material 'SHELXTL (Sheldrick, 2008)'
_computing_structure_refinement 'SHELXL97 (Sheldrick, 2008)'
_computing_structure_solution 'SHELXS97 (Sheldrick, 2008)'
_diffrn_ambient_temperature 298(2)
_diffrn_measured_fraction_theta_full 0.986
_diffrn_measured_fraction_theta_max 0.986
_diffrn_measurement_device_type 'Bruker APEX CCD area-detector'
_diffrn_measurement_method '\f and \w'
_diffrn_radiation_monochromator graphite
_diffrn_radiation_source 'fine-focus sealed tube'
_diffrn_radiation_type MoK\a
_diffrn_radiation_wavelength 0.71073
_diffrn_reflns_av_R_equivalents 0.0180
_diffrn_reflns_av_sigmaI/netI 0.0386
_diffrn_reflns_limit_h_max 6
_diffrn_reflns_limit_h_min -12
_diffrn_reflns_limit_k_max 13
_diffrn_reflns_limit_k_min -11
_diffrn_reflns_limit_l_max 14
_diffrn_reflns_limit_l_min -14
_diffrn_reflns_number 6114
_diffrn_reflns_theta_full 25.00
_diffrn_reflns_theta_max 25.00
_diffrn_reflns_theta_min 1.87
_diffrn_standards_decay_% 0
_diffrn_standards_number 0
_exptl_absorpt_coefficient_mu 1.263
_exptl_absorpt_correction_T_max 0.720
_exptl_absorpt_correction_T_min 0.691
_exptl_absorpt_correction_type multi-scan
_exptl_absorpt_process_details '(SADABS; Sheldrick, 1996)'
_exptl_crystal_colour yellow
_exptl_crystal_density_diffrn 1.858
_exptl_crystal_density_method 'not measured'
_exptl_crystal_description block
_exptl_crystal_F_000 648
_exptl_crystal_size_max 0.30
_exptl_crystal_size_mid 0.28
_exptl_crystal_size_min 0.26
_refine_diff_density_max 0.440
_refine_diff_density_min -0.465
_refine_ls_extinction_method none
_refine_ls_goodness_of_fit_ref 1.073
_refine_ls_hydrogen_treatment mixed
_refine_ls_matrix_type full
_refine_ls_number_parameters 343
_refine_ls_number_reflns 4024
_refine_ls_number_restraints 3
_refine_ls_restrained_S_all 1.073
_refine_ls_R_factor_all 0.0412
_refine_ls_R_factor_gt 0.0302
_refine_ls_shift/su_max 0.001
_refine_ls_shift/su_mean 0.000
_refine_ls_structure_factor_coef Fsqd
_refine_ls_weighting_details 'calc w=1/[\s^2^(Fo^2^)+(0.0324P)^2^] where P=(Fo^2^+2Fc^2^)/3'
_refine_ls_weighting_scheme calc
_refine_ls_wR_factor_gt 0.0656
_refine_ls_wR_factor_ref 0.0707
_reflns_number_gt 3322
_reflns_number_total 4024
_reflns_threshold_expression I>2\s(I)
_cod_data_source_file tk2743.cif
_cod_data_source_block I
_cod_database_code 2230882
_cod_database_fobs_code 2230882

loop_
_symmetry_equiv_pos_as_xyz
'x, y, z'
'-x, -y, -z'

loop_
_atom_site_type_symbol
_atom_site_label
_atom_site_fract_x
_atom_site_fract_y
_atom_site_fract_z
_atom_site_U_iso_or_equiv
_atom_site_adp_type
_atom_site_calc_flag
_atom_site_refinement_flags
_atom_site_occupancy
_atom_site_symmetry_multiplicity
_atom_site_disorder_assembly
_atom_site_disorder_group
Cd Cd1 0.42035(3) 0.85652(2) 1.06635(2) 0.03328(10) Uani d . 1 1 . .
C C1 0.4810(4) 0.6039(3) 0.8043(3) 0.0323(8) Uani d . 1 1 . .
C C2 0.4472(4) 0.6269(3) 0.6212(3) 0.0359(8) Uani d . 1 1 . .
C C3 0.3023(4) 0.4203(3) 0.6345(3) 0.0356(8) Uani d . 1 1 . .
C C4 0.7363(4) 0.8372(3) 0.9962(3) 0.0331(8) Uani d . 1 1 . .
H H4A 0.8205 0.8656 1.0798 0.040 Uiso calc R 1 1 . .
H H4B 0.7782 0.8275 0.9424 0.040 Uiso calc R 1 1 . .
C C5 0.6972(4) 0.9555(3) 0.9826(3) 0.0346(8) Uani d . 1 1 . .
C C6 0.6109(4) 0.8984(3) 0.6309(3) 0.0426(9) Uani d . 1 1 . .
H H6A 0.6908 0.9023 0.7073 0.051 Uiso calc R 1 1 . .
H H6B 0.6661 0.9586 0.5955 0.051 Uiso calc R 1 1 . .
C C7 0.5189(4) 0.9579(4) 0.6602(3) 0.0385(8) Uani d . 1 1 . .
C C8 0.1498(4) 0.1658(4) 0.6678(3) 0.0418(9) Uani d . 1 1 . .
H H8A 0.1936 0.2377 0.7438 0.050 Uiso calc R 1 1 . .
H H8B 0.0417 0.0990 0.6446 0.050 Uiso calc R 1 1 . .
C C9 0.2466(4) 0.0902(3) 0.6898(3) 0.0362(8) Uani d . 1 1 . .
C C10 0.1914(4) 0.7138(4) 0.7677(3) 0.0456(9) Uani d . 1 1 . .
H H10 0.2475 0.8042 0.7672 0.055 Uiso calc R 1 1 . .
C C11 0.0686(5) 0.6091(5) 0.6563(3) 0.0555(11) Uani d . 1 1 . .
H H11 0.0439 0.6302 0.5833 0.067 Uiso calc R 1 1 . .
C C12 -0.0148(4) 0.4762(4) 0.6546(3) 0.0501(10) Uani d . 1 1 . .
H H12 -0.0969 0.4063 0.5806 0.060 Uiso calc R 1 1 . .
C C13 0.0238(4) 0.4452(4) 0.7654(3) 0.0374(8) Uani d . 1 1 . .
C C14 -0.0603(4) 0.3101(4) 0.7722(4) 0.0484(10) Uani d . 1 1 . .
H H14 -0.1414 0.2364 0.7003 0.058 Uiso calc R 1 1 . .
C C15 -0.0245(4) 0.2871(4) 0.8809(4) 0.0458(9) Uani d . 1 1 . .
H H15 -0.0817 0.1981 0.8832 0.055 Uiso calc R 1 1 . .
C C16 0.1006(4) 0.3981(3) 0.9934(3) 0.0350(8) Uani d . 1 1 . .
C C17 0.1391(4) 0.3790(4) 1.1094(4) 0.0418(9) Uani d . 1 1 . .
H H17 0.0825 0.2921 1.1153 0.050 Uiso calc R 1 1 . .
C C18 0.2594(4) 0.4883(4) 1.2119(3) 0.0415(9) Uani d . 1 1 . .
H H18 0.2871 0.4769 1.2890 0.050 Uiso calc R 1 1 . .
C C19 0.3412(4) 0.6180(4) 1.2008(3) 0.0385(8) Uani d . 1 1 . .
H H19 0.4236 0.6922 1.2720 0.046 Uiso calc R 1 1 . .
C C20 0.1881(3) 0.5322(3) 0.9908(3) 0.0278(7) Uani d . 1 1 . .
C C21 0.1479(4) 0.5563(3) 0.8738(3) 0.0296(7) Uani d . 1 1 . .
N N1 0.5244(3) 0.6901(3) 0.7429(2) 0.0339(7) Uani d . 1 1 . .
N N2 0.3350(4) 0.4923(3) 0.5603(3) 0.0425(7) Uani d . 1 1 . .
N N3 0.3688(3) 0.4680(3) 0.7551(2) 0.0365(7) Uani d . 1 1 . .
N N4 0.2304(3) 0.6890(3) 0.8734(2) 0.0344(6) Uani d . 1 1 . .
N N5 0.3072(3) 0.6407(3) 1.0937(2) 0.0311(6) Uani d . 1 1 . .
O O1 0.5578(3) 0.9325(2) 0.9501(2) 0.0360(5) Uani d . 1 1 . .
O O2 0.8069(3) 1.0707(3) 1.0042(3) 0.0579(7) Uani d . 1 1 . .
O O3 0.3680(3) 0.8904(3) 0.5892(2) 0.0601(8) Uani d . 1 1 . .
H H3 0.3281 0.9298 0.6119 0.072 Uiso d R 1 1 . .
O O4 0.5906(3) 1.0653(3) 0.7466(2) 0.0525(7) Uani d . 1 1 . .
O O5 0.3310(3) 0.1012(3) 0.7971(2) 0.0483(6) Uani d . 1 1 . .
O O6 0.2284(3) 0.0185(3) 0.5955(2) 0.0665(8) Uani d . 1 1 . .
S S1 0.57763(10) 0.66671(9) 0.96406(7) 0.0340(2) Uani d . 1 1 . .
S S2 0.49678(13) 0.72178(10) 0.52847(9) 0.0503(3) Uani d . 1 1 . .
S S3 0.14725(13) 0.24605(10) 0.55044(9) 0.0552(3) Uani d . 1 1 . .
O O7 0.9389(12) 0.8880(13) 0.7511(12) 0.098(5) Uani d PD 0.421(15) 1 . .
H H71 0.97(2) 0.876(19) 0.813(8) 0.17(10) Uiso d PD 0.421(15) 1 . .
H H72 0.95(3) 0.85(2) 0.711(15) 0.3(2) Uiso d PD 0.421(15) 1 . .

loop_
_atom_site_aniso_label
_atom_site_aniso_U_11
_atom_site_aniso_U_22
_atom_site_aniso_U_33
_atom_site_aniso_U_12
_atom_site_aniso_U_13
_atom_site_aniso_U_23
Cd1 0.03706(16) 0.02399(14) 0.03189(15) 0.01304(11) 0.01291(11) 0.01064(10)
C1 0.0352(19) 0.0324(19) 0.0380(19) 0.0237(16) 0.0181(15) 0.0130(15)
C2 0.047(2) 0.035(2) 0.037(2) 0.0277(18) 0.0229(17) 0.0142(16)
C3 0.040(2) 0.0288(18) 0.037(2) 0.0221(16) 0.0128(16) 0.0106(15)
C4 0.0322(18) 0.0341(19) 0.0313(18) 0.0170(15) 0.0137(15) 0.0098(15)
C5 0.047(2) 0.0301(19) 0.0312(18) 0.0199(18) 0.0213(16) 0.0127(15)
C6 0.052(2) 0.034(2) 0.047(2) 0.0192(18) 0.0299(18) 0.0166(17)
C7 0.047(2) 0.0312(19) 0.0337(19) 0.0173(18) 0.0175(17) 0.0140(16)
C8 0.043(2) 0.033(2) 0.043(2) 0.0192(17) 0.0150(17) 0.0107(16)
C9 0.0319(19) 0.0278(18) 0.035(2) 0.0100(15) 0.0105(16) 0.0074(15)
C10 0.050(2) 0.046(2) 0.039(2) 0.0238(19) 0.0170(18) 0.0214(18)
C11 0.056(3) 0.071(3) 0.034(2) 0.036(2) 0.0135(19) 0.019(2)
C12 0.036(2) 0.057(3) 0.032(2) 0.019(2) 0.0042(16) -0.0011(18)
C13 0.0286(18) 0.041(2) 0.0357(19) 0.0166(16) 0.0120(15) 0.0046(16)
C14 0.031(2) 0.033(2) 0.051(2) 0.0029(17) 0.0125(17) -0.0060(17)
C15 0.034(2) 0.028(2) 0.062(3) 0.0072(16) 0.0226(18) 0.0067(18)
C16 0.0305(18) 0.0285(18) 0.052(2) 0.0161(15) 0.0241(16) 0.0120(16)
C17 0.049(2) 0.0315(19) 0.070(3) 0.0250(18) 0.043(2) 0.0268(19)
C18 0.056(2) 0.044(2) 0.043(2) 0.031(2) 0.0327(19) 0.0223(18)
C19 0.050(2) 0.034(2) 0.0316(19) 0.0229(18) 0.0183(17) 0.0114(15)
C20 0.0267(17) 0.0246(17) 0.0386(19) 0.0158(14) 0.0185(15) 0.0098(14)
C21 0.0256(17) 0.0306(18) 0.0361(18) 0.0160(15) 0.0161(14) 0.0099(15)
N1 0.0421(17) 0.0325(16) 0.0294(15) 0.0190(14) 0.0186(13) 0.0116(13)
N2 0.057(2) 0.0333(17) 0.0352(16) 0.0241(15) 0.0195(15) 0.0104(13)
N3 0.0386(16) 0.0305(16) 0.0365(17) 0.0182(14) 0.0144(13) 0.0100(13)
N4 0.0360(16) 0.0339(16) 0.0315(15) 0.0178(13) 0.0142(13) 0.0127(13)
N5 0.0327(15) 0.0268(15) 0.0326(15) 0.0152(13) 0.0150(12) 0.0085(12)
O1 0.0432(14) 0.0350(13) 0.0465(14) 0.0261(12) 0.0274(12) 0.0215(11)
O2 0.0495(17) 0.0328(15) 0.084(2) 0.0135(13) 0.0330(15) 0.0213(14)
O3 0.0507(17) 0.0477(16) 0.0560(17) 0.0255(14) 0.0089(14) -0.0075(13)
O4 0.0543(16) 0.0355(14) 0.0496(16) 0.0102(13) 0.0257(13) -0.0012(12)
O5 0.0434(15) 0.0679(18) 0.0361(14) 0.0318(14) 0.0164(12) 0.0213(13)
O6 0.078(2) 0.075(2) 0.0409(16) 0.0550(18) 0.0101(14) 0.0029(15)
S1 0.0398(5) 0.0301(5) 0.0326(5) 0.0182(4) 0.0167(4) 0.0131(4)
S2 0.0826(8) 0.0418(5) 0.0415(5) 0.0332(5) 0.0399(5) 0.0174(4)
S3 0.0654(7) 0.0296(5) 0.0379(5) 0.0169(5) 0.0052(5) 0.0089(4)
O7 0.076(6) 0.102(8) 0.076(8) 0.033(5) 0.014(5) 0.025(6)

loop_
_atom_type_symbol
_atom_type_description
_atom_type_scat_dispersion_real
_atom_type_scat_dispersion_imag
_atom_type_scat_source
C C 0.0033 0.0016 'International Tables Vol C Tables 4.2.6.8 and 6.1.1.4'
H H 0.0000 0.0000 'International Tables Vol C Tables 4.2.6.8 and 6.1.1.4'
N N 0.0061 0.0033 'International Tables Vol C Tables 4.2.6.8 and 6.1.1.4'
O O 0.0106 0.0060 'International Tables Vol C Tables 4.2.6.8 and 6.1.1.4'
S S 0.1246 0.1234 'International Tables Vol C Tables 4.2.6.8 and 6.1.1.4'
Cd Cd -0.8075 1.2024 'International Tables Vol C Tables 4.2.6.8 and 6.1.1.4'

loop_
_geom_angle_atom_site_label_1
_geom_angle_atom_site_label_2
_geom_angle_atom_site_label_3
_geom_angle_site_symmetry_1
_geom_angle_site_symmetry_3
_geom_angle
_geom_angle_publ_flag
O1 Cd1 O5 2_677 2_667 107.00(9) ?
O1 Cd1 N5 2_677 . 154.48(9) ?
O5 Cd1 N5 2_667 . 90.50(9) ?
O1 Cd1 N4 2_677 . 107.24(9) ?
O5 Cd1 N4 2_667 . 131.23(10) ?
N5 Cd1 N4 . . 71.86(9) ?
O1 Cd1 O1 2_677 . 71.65(9) ?
O5 Cd1 O1 2_667 . 79.40(8) ?
N5 Cd1 O1 . . 131.20(8) ?
N4 Cd1 O1 . . 79.61(9) ?
O1 Cd1 O4 2_677 2_677 82.53(8) ?
O5 Cd1 O4 2_667 2_677 84.79(9) ?
N5 Cd1 O4 . 2_677 80.69(9) ?
N4 Cd1 O4 . 2_677 133.26(9) ?
O1 Cd1 O4 . 2_677 143.94(8) ?
N1 C1 N3 . . 126.4(3) ?
N1 C1 S1 . . 119.5(2) ?
N3 C1 S1 . . 114.1(2) ?
N2 C2 N1 . . 126.4(3) ?
N2 C2 S2 . . 114.1(2) ?
N1 C2 S2 . . 119.4(2) ?
N3 C3 N2 . . 127.3(3) ?
N3 C3 S3 . . 121.0(3) ?
N2 C3 S3 . . 111.6(2) ?
C5 C4 S1 . . 117.4(2) ?
C5 C4 H4A . . 108.0 ?
S1 C4 H4A . . 108.0 ?
C5 C4 H4B . . 108.0 ?
S1 C4 H4B . . 108.0 ?
H4A C4 H4B . . 107.2 ?
O2 C5 O1 . . 123.5(3) ?
O2 C5 C4 . . 116.3(3) ?
O1 C5 C4 . . 120.2(3) ?
C7 C6 S2 . . 116.0(3) ?
C7 C6 H6A . . 108.3 ?
S2 C6 H6A . . 108.3 ?
C7 C6 H6B . . 108.3 ?
S2 C6 H6B . . 108.3 ?
H6A C6 H6B . . 107.4 ?
O4 C7 O3 . . 124.8(4) ?
O4 C7 C6 . . 119.2(3) ?
O3 C7 C6 . . 116.0(3) ?
C9 C8 S3 . . 113.0(3) ?
C9 C8 H8A . . 109.0 ?
S3 C8 H8A . . 109.0 ?
C9 C8 H8B . . 109.0 ?
S3 C8 H8B . . 109.0 ?
H8A C8 H8B . . 107.8 ?
O5 C9 O6 . . 126.1(3) ?
O5 C9 C8 . . 118.0(3) ?
O6 C9 C8 . . 115.9(3) ?
N4 C10 C11 . . 122.2(3) ?
N4 C10 H10 . . 118.9 ?
C11 C10 H10 . . 118.9 ?
C12 C11 C10 . . 120.0(3) ?
C12 C11 H11 . . 120.0 ?
C10 C11 H11 . . 120.0 ?
C11 C12 C13 . . 119.5(3) ?
C11 C12 H12 . . 120.2 ?
C13 C12 H12 . . 120.2 ?
C12 C13 C21 . . 117.2(3) ?
C12 C13 C14 . . 123.2(3) ?
C21 C13 C14 . . 119.6(3) ?
C15 C14 C13 . . 121.1(3) ?
C15 C14 H14 . . 119.5 ?
C13 C14 H14 . . 119.5 ?
C14 C15 C16 . . 120.8(3) ?
C14 C15 H15 . . 119.6 ?
C16 C15 H15 . . 119.6 ?
C20 C16 C17 . . 117.5(3) ?
C20 C16 C15 . . 120.0(3) ?
C17 C16 C15 . . 122.5(3) ?
C18 C17 C16 . . 119.4(3) ?
C18 C17 H17 . . 120.3 ?
C16 C17 H17 . . 120.3 ?
C17 C18 C19 . . 119.3(3) ?
C17 C18 H18 . . 120.4 ?
C19 C18 H18 . . 120.4 ?
N5 C19 C18 . . 123.1(3) ?
N5 C19 H19 . . 118.4 ?
C18 C19 H19 . . 118.4 ?
N5 C20 C16 . . 122.6(3) ?
N5 C20 C21 . . 118.6(3) ?
C16 C20 C21 . . 118.8(3) ?
N4 C21 C13 . . 122.4(3) ?
N4 C21 C20 . . 117.9(3) ?
C13 C21 C20 . . 119.7(3) ?
C1 N1 C2 . . 113.5(3) ?
C2 N2 C3 . . 113.0(3) ?
C3 N3 C1 . . 113.3(3) ?
C10 N4 C21 . . 118.7(3) ?
C10 N4 Cd1 . . 125.7(2) ?
C21 N4 Cd1 . . 115.45(19) ?
C19 N5 C20 . . 118.0(3) ?
C19 N5 Cd1 . . 125.7(2) ?
C20 N5 Cd1 . . 116.0(2) ?
C5 O1 Cd1 . 2_677 101.51(19) ?
C5 O1 Cd1 . . 124.8(2) ?
Cd1 O1 Cd1 2_677 . 108.35(9) ?
C7 O3 H3 . . 109.3 ?
C7 O4 Cd1 . 2_677 136.9(2) ?
C9 O5 Cd1 . 2_667 143.1(2) ?
C1 S1 C4 . . 101.33(16) ?
C2 S2 C6 . . 101.51(17) ?
C3 S3 C8 . . 103.00(16) ?
H71 O7 H72 . . 110(6) ?

loop_
_geom_bond_atom_site_label_1
_geom_bond_atom_site_label_2
_geom_bond_site_symmetry_2
_geom_bond_distance
_geom_bond_publ_flag
Cd1 O1 . 2.447(2) y
Cd1 O1 2_677 2.274(2) y
Cd1 O4 2_677 2.490(3) y
Cd1 O5 2_667 2.295(2) y
Cd1 N4 . 2.331(3) y
Cd1 N5 . 2.320(3) y
C1 N1 . 1.340(4) ?
C1 N3 . 1.341(4) ?
C1 S1 . 1.742(3) ?
C2 N2 . 1.336(4) ?
C2 N1 . 1.341(4) ?
C2 S2 . 1.742(3) ?
C3 N3 . 1.320(4) ?
C3 N2 . 1.348(4) ?
C3 S3 . 1.761(3) ?
C4 C5 . 1.522(4) ?
C4 S1 . 1.800(3) ?
C4 H4A . 0.9700 ?
C4 H4B . 0.9700 ?
C5 O2 . 1.228(4) ?
C5 O1 . 1.265(4) ?
C6 C7 . 1.512(5) ?
C6 S2 . 1.790(4) ?
C6 H6A . 0.9700 ?
C6 H6B . 0.9700 ?
C7 O4 . 1.220(4) ?
C7 O3 . 1.283(4) ?
C8 C9 . 1.526(5) ?
C8 S3 . 1.793(4) ?
C8 H8A . 0.9700 ?
C8 H8B . 0.9700 ?
C9 O5 . 1.237(4) ?
C9 O6 . 1.253(4) ?
C10 N4 . 1.316(4) ?
C10 C11 . 1.397(5) ?
C10 H10 . 0.9300 ?
C11 C12 . 1.359(5) ?
C11 H11 . 0.9300 ?
C12 C13 . 1.405(5) ?
C12 H12 . 0.9300 ?
C13 C21 . 1.405(4) ?
C13 C14 . 1.422(5) ?
C14 C15 . 1.344(5) ?
C14 H14 . 0.9300 ?
C15 C16 . 1.433(5) ?
C15 H15 . 0.9300 ?
C16 C20 . 1.400(4) ?
C16 C17 . 1.410(5) ?
C17 C18 . 1.354(5) ?
C17 H17 . 0.9300 ?
C18 C19 . 1.393(5) ?
C18 H18 . 0.9300 ?
C19 N5 . 1.325(4) ?
C19 H19 . 0.9300 ?
C20 N5 . 1.349(4) ?
C20 C21 . 1.443(4) ?
C21 N4 . 1.365(4) ?
O1 Cd1 2_677 2.274(2) ?
O3 H3 . 0.8201 ?
O4 Cd1 2_677 2.490(3) ?
O5 Cd1 2_667 2.295(2) ?
O7 H71 . 0.75(2) ?
O7 H72 . 0.75(2) ?

loop_
_geom_hbond_atom_site_label_D
_geom_hbond_atom_site_label_H
_geom_hbond_atom_site_label_A
_geom_hbond_site_symmetry_A
_geom_hbond_distance_DH
_geom_hbond_distance_HA
_geom_hbond_distance_DA
_geom_hbond_angle_DHA
O3 H3 O6 1_565 0.82 1.68 2.439(4) 154
O7 H71 O2 2_777 0.75(2) 2.35(12) 2.984(11) 142(18)
C15 H15 O2 1_445 0.93 2.50 3.294(6) 143
C17 H17 O2 1_445 0.93 2.57 3.353(6) 142

loop_
_geom_torsion_atom_site_label_1
_geom_torsion_atom_site_label_2
_geom_torsion_atom_site_label_3
_geom_torsion_atom_site_label_4
_geom_torsion_site_symmetry_1
_geom_torsion_site_symmetry_2
_geom_torsion_site_symmetry_3
_geom_torsion_site_symmetry_4
_geom_torsion
_geom_torsion_publ_flag
S1 C4 C5 O2 . . . . -179.5(3) ?
S1 C4 C5 O1 . . . . 0.1(4) ?
S2 C6 C7 O4 . . . . 165.6(3) ?
S2 C6 C7 O3 . . . . -15.3(4) ?
S3 C8 C9 O5 . . . . 139.6(3) ?
S3 C8 C9 O6 . . . . -42.5(4) ?
N4 C10 C11 C12 . . . . -0.2(6) ?
C10 C11 C12 C13 . . . . -0.2(6) ?
C11 C12 C13 C21 . . . . 0.7(5) ?
C11 C12 C13 C14 . . . . 178.1(4) ?
C12 C13 C14 C15 . . . . -176.4(4) ?
C21 C13 C14 C15 . . . . 0.9(6) ?
C13 C14 C15 C16 . . . . -0.5(6) ?
C14 C15 C16 C20 . . . . -0.4(5) ?
C14 C15 C16 C17 . . . . 178.4(4) ?
C20 C16 C17 C18 . . . . -1.4(5) ?
C15 C16 C17 C18 . . . . 179.7(3) ?
C16 C17 C18 C19 . . . . 0.9(5) ?
C17 C18 C19 N5 . . . . 0.0(5) ?
C17 C16 C20 N5 . . . . 1.1(5) ?
C15 C16 C20 N5 . . . . -180.0(3) ?
C17 C16 C20 C21 . . . . -177.9(3) ?
C15 C16 C20 C21 . . . . 1.0(5) ?
C12 C13 C21 N4 . . . . -0.9(5) ?
C14 C13 C21 N4 . . . . -178.4(3) ?
C12 C13 C21 C20 . . . . 177.2(3) ?
C14 C13 C21 C20 . . . . -0.3(5) ?
N5 C20 C21 N4 . . . . -1.5(4) ?
C16 C20 C21 N4 . . . . 177.5(3) ?
N5 C20 C21 C13 . . . . -179.7(3) ?
C16 C20 C21 C13 . . . . -0.6(5) ?
N3 C1 N1 C2 . . . . -2.2(5) ?
S1 C1 N1 C2 . . . . 176.4(2) ?
N2 C2 N1 C1 . . . . 1.0(5) ?
S2 C2 N1 C1 . . . . -176.7(2) ?
N1 C2 N2 C3 . . . . 0.3(5) ?
S2 C2 N2 C3 . . . . 178.2(2) ?
N3 C3 N2 C2 . . . . -0.8(5) ?
S3 C3 N2 C2 . . . . 177.1(2) ?
N2 C3 N3 C1 . . . . -0.2(5) ?
S3 C3 N3 C1 . . . . -177.8(2) ?
N1 C1 N3 C3 . . . . 1.8(5) ?
S1 C1 N3 C3 . . . . -176.8(2) ?
C11 C10 N4 C21 . . . . 0.0(6) ?
C11 C10 N4 Cd1 . . . . -175.6(3) ?
C13 C21 N4 C10 . . . . 0.5(5) ?
C20 C21 N4 C10 . . . . -177.6(3) ?
C13 C21 N4 Cd1 . . . . 176.6(2) ?
C20 C21 N4 Cd1 . . . . -1.5(4) ?
O1 Cd1 N4 C10 2_677 . . . 25.0(3) ?
O5 Cd1 N4 C10 2_667 . . . -107.7(3) ?
N5 Cd1 N4 C10 . . . . 178.2(3) ?
O1 Cd1 N4 C10 . . . . -41.9(3) ?
O4 Cd1 N4 C10 2_677 . . . 121.1(3) ?
O1 Cd1 N4 C21 2_677 . . . -150.7(2) ?
O5 Cd1 N4 C21 2_667 . . . 76.5(2) ?
N5 Cd1 N4 C21 . . . . 2.5(2) ?
O1 Cd1 N4 C21 . . . . 142.4(2) ?
O4 Cd1 N4 C21 2_677 . . . -54.7(3) ?
C18 C19 N5 C20 . . . . -0.4(5) ?
C18 C19 N5 Cd1 . . . . 174.1(2) ?
C16 C20 N5 C19 . . . . -0.2(5) ?
C21 C20 N5 C19 . . . . 178.8(3) ?
C16 C20 N5 Cd1 . . . . -175.2(2) ?
C21 C20 N5 Cd1 . . . . 3.8(4) ?
O1 Cd1 N5 C19 2_677 . . . -85.7(3) ?
O5 Cd1 N5 C19 2_667 . . . 48.4(3) ?
N4 Cd1 N5 C19 . . . . -177.9(3) ?
O1 Cd1 N5 C19 . . . . 124.7(3) ?
O4 Cd1 N5 C19 2_677 . . . -36.2(3) ?
O1 Cd1 N5 C20 2_677 . . . 88.9(3) ?
O5 Cd1 N5 C20 2_667 . . . -137.0(2) ?
N4 Cd1 N5 C20 . . . . -3.3(2) ?
O1 Cd1 N5 C20 . . . . -60.7(2) ?
O4 Cd1 N5 C20 2_677 . . . 138.4(2) ?
O2 C5 O1 Cd1 . . . 2_677 4.0(4) ?
C4 C5 O1 Cd1 . . . 2_677 -175.6(2) ?
O2 C5 O1 Cd1 . . . . -118.2(3) ?
C4 C5 O1 Cd1 . . . . 62.2(4) ?
O1 Cd1 O1 C5 2_677 . . . 119.1(3) ?
O5 Cd1 O1 C5 2_667 . . . 7.1(2) ?
N5 Cd1 O1 C5 . . . . -74.2(3) ?
N4 Cd1 O1 C5 . . . . -128.6(3) ?
O4 Cd1 O1 C5 2_677 . . . 72.6(3) ?
O5 Cd1 O1 Cd1 2_667 . . 2_677 -112.05(11) ?
N5 Cd1 O1 Cd1 . . . 2_677 166.69(9) ?
N4 Cd1 O1 Cd1 . . . 2_677 112.23(11) ?
O4 Cd1 O1 Cd1 2_677 . . 2_677 -46.50(17) ?
O3 C7 O4 Cd1 . . . 2_677 54.0(5) ?
C6 C7 O4 Cd1 . . . 2_677 -127.0(3) ?
O6 C9 O5 Cd1 . . . 2_667 48.3(6) ?
C8 C9 O5 Cd1 . . . 2_667 -134.1(3) ?
N1 C1 S1 C4 . . . . -7.9(3) ?
N3 C1 S1 C4 . . . . 170.9(2) ?
C5 C4 S1 C1 . . . . 80.6(3) ?
N2 C2 S2 C6 . . . . 167.5(3) ?
N1 C2 S2 C6 . . . . -14.5(3) ?
C7 C6 S2 C2 . . . . -71.7(3) ?
N3 C3 S3 C8 . . . . -11.5(3) ?
N2 C3 S3 C8 . . . . 170.4(3) ?
C9 C8 S3 C3 . . . . -95.0(3) ?
